data_7033489
loop_
_publ_author_name
'Chen, Jun'
'Zhang, Qing'
'Zheng, Fa-Kun'
'Liu, Zhi-Fa'
'Wang, Shuai-Hua'
'Wu, A-Qing'
'Guo, Guo-Cong'

_publ_section_title
;
 Intense photo- and tribo-luminescence of three tetrahedral manganese(ii)
 dihalides with chelating bidentate phosphine oxide ligand.
;
_journal_issue 7
_journal_name_full 'Dalton transactions (Cambridge, England : 2003)'
_journal_page_first 3289
_journal_page_last 3294
_journal_paper_doi 10.1039/c4dt03694h
_journal_volume 44
_journal_year 2015
_chemical_formula_moiety 'C38 H34 Br2 Mn O4 P2'
_chemical_formula_sum 'C38 H34 Br2 Mn O4 P2'
_chemical_formula_weight 831.35
_chemical_melting_point ?
_chemical_name_common '[MnBr2(DPEPO)].EtOH'
_chemical_name_systematic
; 
 ? 
;
_space_group_IT_number 2
_symmetry_cell_setting triclinic
_symmetry_space_group_name_Hall '-P 1'
_symmetry_space_group_name_H-M 'P -1'
_atom_sites_solution_hydrogens geom
_atom_sites_solution_primary direct
_atom_sites_solution_secondary difmap
_audit_creation_method SHELXL-97
_audit_update_record
;
2014-10-24 deposited with the CCDC.
2015-01-05 downloaded from the CCDC.
;
_cell_angle_alpha 107.441(7)
_cell_angle_beta 91.153(4)
_cell_angle_gamma 94.176(4)
_cell_formula_units_Z 2
_cell_length_a 9.717(5)
_cell_length_b 12.898(6)
_cell_length_c 15.304(7)
_cell_measurement_reflns_used 8086
_cell_measurement_temperature 293(2)
_cell_measurement_theta_max 27.4642
_cell_measurement_theta_min 2.1033
_cell_volume 1823.2(15)
_computing_cell_refinement 'CrystalClear (Rigaku Inc., 2008)'
_computing_data_collection 'CrystalClear (Rigaku Inc., 2008)'
_computing_data_reduction 'CrystalClear (Rigaku Inc., 2008)'
_computing_publication_material 'SHELXL-97 (Sheldrick, 1997)'
_computing_structure_refinement 'SHELXL-97 (Sheldrick, 1997)'
_computing_structure_solution 'SHELXS-97 (Sheldrick, 1990)'
_diffrn_ambient_temperature 293(2)
_diffrn_detector_area_resol_mean 13.6612
_diffrn_measured_fraction_theta_full 0.984
_diffrn_measured_fraction_theta_max 0.984
_diffrn_measurement_device_type 'Saturn70 (4x4 bin mode)'
_diffrn_measurement_method CCD_Profile_fitting
_diffrn_radiation_monochromator graphite
_diffrn_radiation_source 'fine-focus sealed tube'
_diffrn_radiation_type MoK\a
_diffrn_radiation_wavelength 0.71073
_diffrn_reflns_av_R_equivalents 0.0323
_diffrn_reflns_av_sigmaI/netI 0.0481
_diffrn_reflns_limit_h_max 11
_diffrn_reflns_limit_h_min -11
_diffrn_reflns_limit_k_max 15
_diffrn_reflns_limit_k_min -14
_diffrn_reflns_limit_l_max 18
_diffrn_reflns_limit_l_min -18
_diffrn_reflns_number 11918
_diffrn_reflns_theta_full 25.00
_diffrn_reflns_theta_max 25.00
_diffrn_reflns_theta_min 2.10
_exptl_absorpt_coefficient_mu 2.680
_exptl_absorpt_correction_T_max 1.0000
_exptl_absorpt_correction_T_min 0.5520
_exptl_absorpt_correction_type multi-scan
_exptl_absorpt_process_details 'Sphere (Rigaku CrystalClear)'
_exptl_crystal_colour green
_exptl_crystal_density_diffrn 1.514
_exptl_crystal_density_meas ?
_exptl_crystal_density_method 'not measured'
_exptl_crystal_description block
_exptl_crystal_F_000 838
_exptl_crystal_size_max 0.3300
_exptl_crystal_size_mid 0.3200
_exptl_crystal_size_min 0.2900
_refine_diff_density_max 0.729
_refine_diff_density_min -0.697
_refine_diff_density_rms 0.079
_refine_ls_extinction_method none
_refine_ls_goodness_of_fit_ref 1.009
_refine_ls_hydrogen_treatment mixed
_refine_ls_matrix_type full
_refine_ls_number_parameters 424
_refine_ls_number_reflns 6323
_refine_ls_number_restraints 0
_refine_ls_restrained_S_all 1.009
_refine_ls_R_factor_all 0.0693
_refine_ls_R_factor_gt 0.0556
_refine_ls_shift/su_max 0.001
_refine_ls_shift/su_mean 0.000
_refine_ls_structure_factor_coef Fsqd
_refine_ls_weighting_details 'calc w=1/[\s^2^(Fo^2^)+(0.1400P)^2^+0.0000P] where P=(Fo^2^+2Fc^2^)/3'
_refine_ls_weighting_scheme calc
_refine_ls_wR_factor_gt 0.1809
_refine_ls_wR_factor_ref 0.1981
_reflns_number_gt 5153
_reflns_number_total 6323
_reflns_threshold_expression >2sigma(I)
_cod_data_source_file c4dt03694h3.cif
_cod_data_source_block 2
_cod_depositor_comments
;
The following automatic conversions were performed:

'_chemical_melting_point' value 'not measured' was changed to '?' -
the value is undefined or not
given.

'_exptl_absorpt_correction_type' value 'Multi-scan' changed
to 'multi-scan' according to
/usr/data/users/saulius/crontab/automatic-downloads/rss-feeds/RSC/lib/dictionaries/cif_core.dic
dictionary named 'cif_core.dic' version 2.4.2 from 2011-04-26.

Automatic conversion script
Id: cif_fix_values 2935 2014-11-11 08:27:57Z andrius 

The following automatic conversions were performed:

'_exptl_crystal_density_meas' value 'not measured' was changed to '?'
- the value is perceived as not measured.

Automatic conversion script
Id: cif_fix_values 3008 2015-01-20 13:52:24Z robertas 

 Adding full bibliography for 7033488--7033490.cif.
;
_cod_original_cell_volume 1823.3(15)
_cod_original_sg_symbol_H-M P-1
_cod_database_code 7033489

loop_
_symmetry_equiv_pos_as_xyz
'x, y, z'
'-x, -y, -z'

loop_
_atom_site_label
_atom_site_type_symbol
_atom_site_fract_x
_atom_site_fract_y
_atom_site_fract_z
_atom_site_U_iso_or_equiv
_atom_site_adp_type
_atom_site_occupancy
_atom_site_symmetry_multiplicity
_atom_site_calc_flag
_atom_site_refinement_flags
Br2 Br 0.08469(4) 0.73401(3) 0.09256(2) 0.06329(11) Uani 1 1 d .
Mn1 Mn 0.25726(5) 0.83048(4) 0.21620(3) 0.04395(12) Uani 1 1 d .
Br1 Br 0.20851(5) 1.02394(3) 0.28583(3) 0.08027(14) Uani 1 1 d .
P2 P 0.27440(8) 0.66546(6) 0.35787(5) 0.03899(18) Uani 1 1 d .
P1 P 0.60358(8) 0.81559(7) 0.16938(5) 0.04137(19) Uani 1 1 d .
O3 O 0.4918(2) 0.62782(18) 0.22855(13) 0.0467(6) Uani 1 1 d .
O2 O 0.2621(2) 0.75814(18) 0.31842(14) 0.0472(5) Uani 1 1 d .
O1 O 0.4516(2) 0.8314(2) 0.17212(16) 0.0563(6) Uani 1 1 d .
C19 C 0.5436(3) 0.6230(2) 0.3115(2) 0.0428(7) Uani 1 1 d .
C18 C 0.5739(3) 0.5957(3) 0.15210(19) 0.0447(8) Uani 1 1 d .
C24 C 0.4512(3) 0.6430(3) 0.3824(2) 0.0438(8) Uani 1 1 d .
C25 C 0.1931(3) 0.5397(3) 0.28434(19) 0.0449(8) Uani 1 1 d .
C13 C 0.6334(3) 0.6751(3) 0.11633(19) 0.0416(8) Uani 1 1 d .
C31 C 0.1898(3) 0.6979(3) 0.46510(19) 0.0422(8) Uani 1 1 d .
C16 C 0.6681(4) 0.4534(3) 0.0357(3) 0.0639(11) Uani 1 1 d .
H16A H 0.6801 0.3800 0.0087 0.077 Uiso 1 1 calc R
C14 C 0.7115(3) 0.6397(3) 0.0389(2) 0.0542(10) Uani 1 1 d .
H14A H 0.7515 0.6904 0.0128 0.065 Uiso 1 1 calc R
C7 C 0.6878(3) 0.8528(2) 0.2814(2) 0.0424(8) Uani 1 1 d .
C36 C 0.1712(4) 0.8055(3) 0.5097(2) 0.0536(9) Uani 1 1 d .
H36A H 0.2043 0.8596 0.4849 0.064 Uiso 1 1 calc R
C20 C 0.6794(3) 0.6048(3) 0.3275(2) 0.0489(8) Uani 1 1 d .
H20A H 0.7406 0.5901 0.2802 0.059 Uiso 1 1 calc R
C1 C 0.6880(3) 0.8946(3) 0.1043(2) 0.0514(9) Uani 1 1 d .
C8 C 0.6132(4) 0.8966(3) 0.3591(2) 0.0536(10) Uani 1 1 d .
H8A H 0.5220 0.9120 0.3536 0.064 Uiso 1 1 calc R
C12 C 0.8248(4) 0.8322(3) 0.2907(2) 0.0534(9) Uani 1 1 d .
H12A H 0.8735 0.8024 0.2387 0.064 Uiso 1 1 calc R
C26 C 0.2491(4) 0.4403(3) 0.2711(2) 0.0557(10) Uani 1 1 d .
H26A H 0.3312 0.4368 0.3019 0.067 Uiso 1 1 calc R
C23 C 0.4972(4) 0.6449(3) 0.4690(2) 0.0541(9) Uani 1 1 d .
H23A H 0.4358 0.6566 0.5162 0.065 Uiso 1 1 calc R
C17 C 0.5865(4) 0.4859(3) 0.1123(2) 0.0571(10) Uani 1 1 d .
H17A H 0.5418 0.4345 0.1358 0.068 Uiso 1 1 calc R
C30 C 0.0691(3) 0.5436(3) 0.2388(2) 0.0584(10) Uani 1 1 d .
H30A H 0.0309 0.6099 0.2475 0.070 Uiso 1 1 calc R
C35 C 0.1033(4) 0.8336(3) 0.5916(2) 0.0653(11) Uani 1 1 d .
H35A H 0.0915 0.9064 0.6214 0.078 Uiso 1 1 calc R
C15 C 0.7301(4) 0.5309(3) 0.0008(2) 0.0618(11) Uani 1 1 d .
H15A H 0.7854 0.5095 -0.0493 0.074 Uiso 1 1 calc R
C29 C 0.0022(4) 0.4481(4) 0.1799(3) 0.0760(13) Uani 1 1 d .
H29A H -0.0815 0.4499 0.1501 0.091 Uiso 1 1 calc R
C21 C 0.7214(4) 0.6089(3) 0.4150(3) 0.0640(10) Uani 1 1 d .
H21A H 0.8125 0.5972 0.4263 0.077 Uiso 1 1 calc R
C32 C 0.1400(4) 0.6191(3) 0.5036(2) 0.0609(10) Uani 1 1 d .
H32A H 0.1520 0.5460 0.4748 0.073 Uiso 1 1 calc R
C2 C 0.8095(4) 0.9608(3) 0.1332(3) 0.0691(11) Uani 1 1 d .
H2A H 0.8548 0.9631 0.1879 0.083 Uiso 1 1 calc R
C11 C 0.8887(4) 0.8554(3) 0.3756(3) 0.0629(11) Uani 1 1 d .
H11A H 0.9812 0.8433 0.3813 0.075 Uiso 1 1 calc R
C22 C 0.6331(4) 0.6298(3) 0.4862(3) 0.0670(11) Uani 1 1 d .
H22A H 0.6644 0.6337 0.5450 0.080 Uiso 1 1 calc R
C9 C 0.6783(5) 0.9167(4) 0.4446(3) 0.0737(13) Uani 1 1 d .
H9A H 0.6291 0.9438 0.4970 0.088 Uiso 1 1 calc R
C28 C 0.0613(5) 0.3513(4) 0.1665(3) 0.0773(14) Uani 1 1 d .
H28A H 0.0180 0.2880 0.1258 0.093 Uiso 1 1 calc R
C34 C 0.0546(4) 0.7563(4) 0.6277(3) 0.0682(11) Uani 1 1 d .
H34A H 0.0085 0.7759 0.6822 0.082 Uiso 1 1 calc R
C33 C 0.0720(4) 0.6490(3) 0.5855(2) 0.0693(12) Uani 1 1 d .
H33A H 0.0386 0.5961 0.6114 0.083 Uiso 1 1 calc R
C27 C 0.1814(5) 0.3458(3) 0.2112(3) 0.0707(12) Uani 1 1 d .
H27A H 0.2186 0.2791 0.2020 0.085 Uiso 1 1 calc R
C10 C 0.8140(5) 0.8972(4) 0.4534(3) 0.0722(13) Uani 1 1 d .
H10A H 0.8562 0.9119 0.5114 0.087 Uiso 1 1 calc R
C6 C 0.6243(5) 0.8911(4) 0.0201(3) 0.0891(14) Uani 1 1 d .
H6A H 0.5416 0.8485 0.0003 0.107 Uiso 1 1 calc R
C3 C 0.8624(5) 1.0222(4) 0.0816(4) 0.0959(16) Uani 1 1 d .
H3A H 0.9419 1.0684 0.1028 0.115 Uiso 1 1 calc R
C5 C 0.6823(6) 0.9493(5) -0.0330(3) 0.1083(16) Uani 1 1 d .
H5A H 0.6426 0.9433 -0.0903 0.130 Uiso 1 1 calc R
C4 C 0.8018(6) 1.0176(4) -0.0001(4) 0.1049(15) Uani 1 1 d .
H4A H 0.8400 1.0602 -0.0344 0.126 Uiso 1 1 calc R
O4 O 0.5496(6) 0.7694(5) 0.7092(4) 0.182(3) Uani 1 1 d .
H4B H 0.5894 0.8052 0.6797 0.274 Uiso 1 1 calc R
C38 C 0.4306(7) 0.8103(7) 0.7359(5) 0.145(3) Uani 1 1 d .
H38A H 0.3740 0.8095 0.6828 0.174 Uiso 1 1 calc R
H38B H 0.4476 0.8852 0.7744 0.174 Uiso 1 1 calc R
C37 C 0.3615(12) 0.7485(7) 0.7845(7) 0.212(4) Uani 1 1 d .
H37A H 0.2763 0.7791 0.8048 0.318 Uiso 1 1 calc R
H37B H 0.4182 0.7489 0.8368 0.318 Uiso 1 1 calc R
H37C H 0.3424 0.6749 0.7456 0.318 Uiso 1 1 calc R

loop_
_atom_site_aniso_label
_atom_site_aniso_U_11
_atom_site_aniso_U_22
_atom_site_aniso_U_33
_atom_site_aniso_U_23
_atom_site_aniso_U_13
_atom_site_aniso_U_12
Br2 0.05342(19) 0.0759(2) 0.05504(19) 0.01175(18) -0.00439(15) 0.00597(18)
Mn1 0.0386(2) 0.0535(3) 0.0441(2) 0.0200(2) 0.00579(18) 0.0093(2)
Br1 0.1017(3) 0.0610(2) 0.0772(3) 0.0133(2) 0.0251(2) 0.0278(2)
P2 0.0381(4) 0.0450(4) 0.0378(3) 0.0177(3) 0.0049(3) 0.0060(3)
P1 0.0335(3) 0.0526(4) 0.0394(3) 0.0152(3) 0.0063(3) 0.0056(3)
O3 0.0406(10) 0.0614(12) 0.0431(10) 0.0213(9) 0.0084(8) 0.0102(9)
O2 0.0472(11) 0.0554(12) 0.0472(10) 0.0270(9) 0.0065(8) 0.0071(9)
O1 0.0356(10) 0.0741(14) 0.0678(13) 0.0321(11) 0.0101(9) 0.0122(10)
C19 0.0407(15) 0.0440(15) 0.0475(15) 0.0191(13) 0.0036(12) 0.0049(13)
C18 0.0386(14) 0.0592(18) 0.0350(14) 0.0111(13) 0.0037(11) 0.0089(14)
C24 0.0408(15) 0.0440(15) 0.0503(15) 0.0197(13) 0.0035(12) 0.0038(13)
C25 0.0455(16) 0.0522(17) 0.0392(14) 0.0174(13) 0.0077(12) 0.0007(14)
C13 0.0290(13) 0.0545(18) 0.0349(13) 0.0045(13) 0.0025(11) -0.0005(13)
C31 0.0387(14) 0.0491(16) 0.0396(14) 0.0152(13) 0.0019(11) 0.0024(13)
C16 0.059(2) 0.061(2) 0.060(2) -0.0019(18) 0.0004(17) 0.0140(18)
C14 0.0458(16) 0.071(2) 0.0413(16) 0.0094(16) 0.0111(13) 0.0076(16)
C7 0.0422(15) 0.0407(15) 0.0429(15) 0.0118(13) 0.0030(12) -0.0020(13)
C36 0.0630(19) 0.0488(18) 0.0500(17) 0.0158(14) 0.0027(14) 0.0075(16)
C20 0.0416(15) 0.0537(18) 0.0557(17) 0.0216(14) 0.0049(13) 0.0087(14)
C1 0.0495(17) 0.066(2) 0.0449(15) 0.0231(14) 0.0111(13) 0.0113(15)
C8 0.0544(18) 0.058(2) 0.0406(16) 0.0027(15) 0.0107(14) 0.0023(16)
C12 0.0534(18) 0.0542(19) 0.0515(17) 0.0138(15) 0.0035(14) 0.0065(15)
C26 0.0544(18) 0.0549(19) 0.0573(18) 0.0156(16) 0.0066(15) 0.0051(16)
C23 0.0541(18) 0.071(2) 0.0440(15) 0.0272(15) 0.0005(13) 0.0050(16)
C17 0.0534(18) 0.061(2) 0.0572(18) 0.0180(16) 0.0030(15) 0.0058(16)
C30 0.0434(17) 0.069(2) 0.069(2) 0.0295(17) -0.0010(14) 0.0101(16)
C35 0.079(2) 0.065(2) 0.0484(18) 0.0083(17) 0.0117(17) 0.0238(19)
C15 0.0529(18) 0.076(3) 0.0428(17) -0.0035(18) 0.0085(14) 0.0095(18)
C29 0.064(2) 0.091(3) 0.071(2) 0.030(2) -0.0155(18) -0.021(2)
C21 0.0458(17) 0.083(2) 0.074(2) 0.0386(18) -0.0084(15) 0.0125(17)
C32 0.078(2) 0.0515(19) 0.0547(18) 0.0176(16) 0.0176(16) 0.0012(18)
C2 0.072(2) 0.072(2) 0.069(2) 0.0328(19) 0.0079(18) -0.005(2)
C11 0.059(2) 0.065(2) 0.063(2) 0.0184(18) -0.0131(16) 0.0009(17)
C22 0.067(2) 0.091(2) 0.0559(18) 0.0397(17) -0.0029(16) 0.014(2)
C9 0.094(3) 0.071(3) 0.0465(19) 0.0044(19) 0.0156(19) -0.003(2)
C28 0.092(3) 0.073(3) 0.054(2) 0.009(2) 0.000(2) -0.027(2)
C34 0.074(2) 0.086(3) 0.0472(17) 0.0192(18) 0.0181(16) 0.020(2)
C33 0.078(2) 0.078(3) 0.0596(19) 0.0330(18) 0.0176(17) 0.000(2)
C27 0.078(3) 0.058(2) 0.072(2) 0.015(2) 0.015(2) 0.002(2)
C10 0.088(3) 0.070(3) 0.052(2) 0.0123(19) -0.0116(19) -0.007(2)
C6 0.069(3) 0.134(3) 0.087(2) 0.069(2) -0.006(2) -0.001(2)
C3 0.080(3) 0.100(3) 0.127(3) 0.066(3) 0.022(3) -0.006(3)
C5 0.106(4) 0.163(4) 0.094(3) 0.091(3) 0.016(2) 0.032(3)
C4 0.113(4) 0.116(3) 0.126(3) 0.088(2) 0.054(3) 0.032(3)
O4 0.145(4) 0.162(5) 0.212(5) 0.011(5) 0.016(4) 0.013(4)
C38 0.117(4) 0.177(6) 0.144(5) 0.044(5) -0.018(4) 0.059(4)
C37 0.229(10) 0.196(7) 0.269(8) 0.164(6) -0.027(8) 0.007(7)

loop_
_atom_type_symbol
_atom_type_description
_atom_type_scat_dispersion_real
_atom_type_scat_dispersion_imag
_atom_type_scat_source
C C 0.0033 0.0016 'International Tables Vol C Tables 4.2.6.8 and 6.1.1.4'
H H 0.0000 0.0000 'International Tables Vol C Tables 4.2.6.8 and 6.1.1.4'
O O 0.0106 0.0060 'International Tables Vol C Tables 4.2.6.8 and 6.1.1.4'
P P 0.1023 0.0942 'International Tables Vol C Tables 4.2.6.8 and 6.1.1.4'
Mn Mn 0.3368 0.7283 'International Tables Vol C Tables 4.2.6.8 and 6.1.1.4'
Br Br -0.2901 2.4595 'International Tables Vol C Tables 4.2.6.8 and 6.1.1.4'

loop_
_geom_angle_atom_site_label_1
_geom_angle_atom_site_label_2
_geom_angle_atom_site_label_3
_geom_angle
O1 Mn1 O2 105.48(10)
O1 Mn1 Br2 112.76(7)
O2 Mn1 Br2 111.79(7)
O1 Mn1 Br1 107.05(7)
O2 Mn1 Br1 108.09(7)
Br2 Mn1 Br1 111.34(3)
O2 P2 C25 112.11(14)
O2 P2 C31 108.00(14)
C25 P2 C31 108.12(14)
O2 P2 C24 113.72(14)
C25 P2 C24 107.84(15)
C31 P2 C24 106.78(14)
O1 P1 C1 110.12(16)
O1 P1 C13 111.31(13)
C1 P1 C13 107.80(15)
O1 P1 C7 113.06(14)
C1 P1 C7 108.59(15)
C13 P1 C7 105.72(15)
C19 O3 C18 118.1(2)
P2 O2 Mn1 155.53(13)
P1 O1 Mn1 158.24(17)
O3 C19 C20 123.8(3)
O3 C19 C24 115.5(3)
C20 C19 C24 120.6(3)
C17 C18 C13 122.5(3)
C17 C18 O3 118.5(3)
C13 C18 O3 119.0(3)
C23 C24 C19 119.1(3)
C23 C24 P2 122.0(2)
C19 C24 P2 118.9(2)
C26 C25 C30 119.6(3)
C26 C25 P2 122.8(3)
C30 C25 P2 117.6(3)
C18 C13 C14 117.3(3)
C18 C13 P1 119.2(2)
C14 C13 P1 123.5(3)
C36 C31 C32 118.7(3)
C36 C31 P2 118.6(3)
C32 C31 P2 122.7(2)
C15 C16 C17 119.5(4)
C15 C16 H16A 120.2
C17 C16 H16A 120.2
C15 C14 C13 121.0(4)
C15 C14 H14A 119.5
C13 C14 H14A 119.5
C12 C7 C8 120.1(3)
C12 C7 P1 119.9(2)
C8 C7 P1 120.0(2)
C31 C36 C35 120.3(4)
C31 C36 H36A 119.9
C35 C36 H36A 119.9
C21 C20 C19 118.4(3)
C21 C20 H20A 120.8
C19 C20 H20A 120.8
C2 C1 C6 118.4(4)
C2 C1 P1 124.1(3)
C6 C1 P1 117.5(3)
C9 C8 C7 118.5(3)
C9 C8 H8A 120.8
C7 C8 H8A 120.8
C11 C12 C7 120.7(3)
C11 C12 H12A 119.6
C7 C12 H12A 119.6
C25 C26 C27 119.7(4)
C25 C26 H26A 120.2
C27 C26 H26A 120.2
C22 C23 C24 120.8(3)
C22 C23 H23A 119.6
C24 C23 H23A 119.6
C18 C17 C16 118.7(4)
C18 C17 H17A 120.7
C16 C17 H17A 120.7
C25 C30 C29 119.9(4)
C25 C30 H30A 120.1
C29 C30 H30A 120.1
C34 C35 C36 120.4(4)
C34 C35 H35A 119.8
C36 C35 H35A 119.8
C14 C15 C16 121.0(3)
C14 C15 H15A 119.5
C16 C15 H15A 119.5
C28 C29 C30 119.3(4)
C28 C29 H29A 120.3
C30 C29 H29A 120.3
C22 C21 C20 122.1(3)
C22 C21 H21A 118.9
C20 C21 H21A 118.9
C31 C32 C33 120.0(3)
C31 C32 H32A 120.0
C33 C32 H32A 120.0
C3 C2 C1 120.1(4)
C3 C2 H2A 120.0
C1 C2 H2A 120.0
C12 C11 C10 119.4(4)
C12 C11 H11A 120.3
C10 C11 H11A 120.3
C21 C22 C23 118.9(3)
C21 C22 H22A 120.5
C23 C22 H22A 120.5
C10 C9 C8 121.2(4)
C10 C9 H9A 119.4
C8 C9 H9A 119.4
C27 C28 C29 121.5(4)
C27 C28 H28A 119.2
C29 C28 H28A 119.2
C35 C34 C33 120.7(4)
C35 C34 H34A 119.6
C33 C34 H34A 119.6
C34 C33 C32 119.9(4)
C34 C33 H33A 120.1
C32 C33 H33A 120.1
C28 C27 C26 119.9(4)
C28 C27 H27A 120.0
C26 C27 H27A 120.0
C9 C10 C11 120.1(4)
C9 C10 H10A 119.9
C11 C10 H10A 119.9
C5 C6 C1 120.8(4)
C5 C6 H6A 119.6
C1 C6 H6A 119.6
C4 C3 C2 121.4(5)
C4 C3 H3A 119.3
C2 C3 H3A 119.3
C6 C5 C4 119.0(5)
C6 C5 H5A 120.5
C4 C5 H5A 120.5
C3 C4 C5 120.1(5)
C3 C4 H4A 119.9
C5 C4 H4A 119.9
C38 O4 H4B 109.5
O4 C38 C37 109.7(8)
O4 C38 H38A 109.7
C37 C38 H38A 109.7
O4 C38 H38B 109.7
C37 C38 H38B 109.7
H38A C38 H38B 108.2
C38 C37 H37A 109.5
C38 C37 H37B 109.5
H37A C37 H37B 109.5
C38 C37 H37C 109.5
H37A C37 H37C 109.5
H37B C37 H37C 109.5

loop_
_geom_bond_atom_site_label_1
_geom_bond_atom_site_label_2
_geom_bond_distance
Br2 Mn1 2.4693(9)
Mn1 O1 2.018(2)
Mn1 O2 2.049(2)
Mn1 Br1 2.4869(13)
P2 O2 1.503(2)
P2 C25 1.790(3)
P2 C31 1.799(3)
P2 C24 1.813(3)
P1 O1 1.506(2)
P1 C1 1.796(4)
P1 C13 1.797(3)
P1 C7 1.797(3)
O3 C19 1.377(4)
O3 C18 1.404(3)
C19 C20 1.387(4)
C19 C24 1.398(4)
C18 C17 1.379(5)
C18 C13 1.395(5)
C24 C23 1.382(5)
C25 C26 1.389(5)
C25 C30 1.392(5)
C13 C14 1.396(4)
C31 C36 1.378(5)
C31 C32 1.383(5)
C16 C15 1.376(6)
C16 C17 1.405(5)
C16 H16A 0.9300
C14 C15 1.376(6)
C14 H14A 0.9300
C7 C12 1.389(5)
C7 C8 1.397(4)
C36 C35 1.391(5)
C36 H36A 0.9300
C20 C21 1.377(5)
C20 H20A 0.9300
C1 C2 1.387(5)
C1 C6 1.405(6)
C8 C9 1.385(5)
C8 H8A 0.9300
C12 C11 1.367(5)
C12 H12A 0.9300
C26 C27 1.395(5)
C26 H26A 0.9300
C23 C22 1.380(5)
C23 H23A 0.9300
C17 H17A 0.9300
C30 C29 1.395(5)
C30 H30A 0.9300
C35 C34 1.341(6)
C35 H35A 0.9300
C15 H15A 0.9300
C29 C28 1.373(7)
C29 H29A 0.9300
C21 C22 1.376(5)
C21 H21A 0.9300
C32 C33 1.392(5)
C32 H32A 0.9300
C2 C3 1.360(7)
C2 H2A 0.9300
C11 C10 1.394(6)
C11 H11A 0.9300
C22 H22A 0.9300
C9 C10 1.371(6)
C9 H9A 0.9300
C28 C27 1.359(7)
C28 H28A 0.9300
C34 C33 1.365(6)
C34 H34A 0.9300
C33 H33A 0.9300
C27 H27A 0.9300
C10 H10A 0.9300
C6 C5 1.365(7)
C6 H6A 0.9300
C3 C4 1.355(8)
C3 H3A 0.9300
C5 C4 1.393(8)
C5 H5A 0.9300
C4 H4A 0.9300
O4 C38 1.327(8)
O4 H4B 0.8200
C38 C37 1.392(12)
C38 H38A 0.9700
C38 H38B 0.9700
C37 H37A 0.9600
C37 H37B 0.9600
C37 H37C 0.9600

loop_
_geom_torsion_atom_site_label_1
_geom_torsion_atom_site_label_2
_geom_torsion_atom_site_label_3
_geom_torsion_atom_site_label_4
_geom_torsion
C25 P2 O2 Mn1 -37.5(4)
C31 P2 O2 Mn1 -156.5(3)
C24 P2 O2 Mn1 85.2(3)
O1 Mn1 O2 P2 -68.7(3)
Br2 Mn1 O2 P2 54.2(3)
Br1 Mn1 O2 P2 177.1(3)
C1 P1 O1 Mn1 -161.1(4)
C13 P1 O1 Mn1 79.4(4)
C7 P1 O1 Mn1 -39.5(5)
O2 Mn1 O1 P1 -5.3(4)
Br2 Mn1 O1 P1 -127.6(4)
Br1 Mn1 O1 P1 109.6(4)
C18 O3 C19 C20 10.4(4)
C18 O3 C19 C24 -172.5(3)
C19 O3 C18 C17 74.8(4)
C19 O3 C18 C13 -108.6(3)
O3 C19 C24 C23 -176.9(3)
C20 C19 C24 C23 0.3(5)
O3 C19 C24 P2 3.2(4)
C20 C19 C24 P2 -179.6(2)
O2 P2 C24 C23 123.1(3)
C25 P2 C24 C23 -111.9(3)
C31 P2 C24 C23 4.1(3)
O2 P2 C24 C19 -57.0(3)
C25 P2 C24 C19 68.0(3)
C31 P2 C24 C19 -176.0(2)
O2 P2 C25 C26 140.8(3)
C31 P2 C25 C26 -100.2(3)
C24 P2 C25 C26 14.9(3)
O2 P2 C25 C30 -38.7(3)
C31 P2 C25 C30 80.2(3)
C24 P2 C25 C30 -164.7(3)
C17 C18 C13 C14 -1.9(4)
O3 C18 C13 C14 -178.4(3)
C17 C18 C13 P1 176.7(3)
O3 C18 C13 P1 0.2(4)
O1 P1 C13 C18 -56.8(3)
C1 P1 C13 C18 -177.6(2)
C7 P1 C13 C18 66.4(3)
O1 P1 C13 C14 121.8(3)
C1 P1 C13 C14 0.9(3)
C7 P1 C13 C14 -115.1(3)
O2 P2 C31 C36 -21.5(3)
C25 P2 C31 C36 -143.0(3)
C24 P2 C31 C36 101.2(3)
O2 P2 C31 C32 157.1(3)
C25 P2 C31 C32 35.6(3)
C24 P2 C31 C32 -80.3(3)
C18 C13 C14 C15 -1.0(5)
P1 C13 C14 C15 -179.5(3)
O1 P1 C7 C12 173.3(3)
C1 P1 C7 C12 -64.2(3)
C13 P1 C7 C12 51.3(3)
O1 P1 C7 C8 -3.1(3)
C1 P1 C7 C8 119.5(3)
C13 P1 C7 C8 -125.1(3)
C32 C31 C36 C35 -0.2(5)
P2 C31 C36 C35 178.4(3)
O3 C19 C20 C21 175.8(3)
C24 C19 C20 C21 -1.2(5)
O1 P1 C1 C2 132.6(3)
C13 P1 C1 C2 -105.8(3)
C7 P1 C1 C2 8.3(4)
O1 P1 C1 C6 -45.5(4)
C13 P1 C1 C6 76.1(3)
C7 P1 C1 C6 -169.8(3)
C12 C7 C8 C9 -1.2(5)
P1 C7 C8 C9 175.1(3)
C8 C7 C12 C11 -0.6(5)
P1 C7 C12 C11 -177.0(3)
C30 C25 C26 C27 0.9(5)
P2 C25 C26 C27 -178.7(3)
C19 C24 C23 C22 1.4(5)
P2 C24 C23 C22 -178.7(3)
C13 C18 C17 C16 3.3(5)
O3 C18 C17 C16 179.8(3)
C15 C16 C17 C18 -1.7(5)
C26 C25 C30 C29 -0.2(5)
P2 C25 C30 C29 179.4(3)
C31 C36 C35 C34 -0.3(6)
C13 C14 C15 C16 2.5(5)
C17 C16 C15 C14 -1.1(6)
C25 C30 C29 C28 -1.2(6)
C19 C20 C21 C22 0.4(6)
C36 C31 C32 C33 0.4(5)
P2 C31 C32 C33 -178.2(3)
C6 C1 C2 C3 1.6(6)
P1 C1 C2 C3 -176.5(3)
C7 C12 C11 C10 1.8(6)
C20 C21 C22 C23 1.4(6)
C24 C23 C22 C21 -2.3(6)
C7 C8 C9 C10 1.9(6)
C30 C29 C28 C27 2.0(7)
C36 C35 C34 C33 0.7(6)
C35 C34 C33 C32 -0.5(6)
C31 C32 C33 C34 0.0(6)
C29 C28 C27 C26 -1.3(7)
C25 C26 C27 C28 -0.2(6)
C8 C9 C10 C11 -0.7(7)
C12 C11 C10 C9 -1.2(7)
C2 C1 C6 C5 1.6(7)
P1 C1 C6 C5 179.8(4)
C1 C2 C3 C4 -2.5(7)
C1 C6 C5 C4 -3.8(8)
C2 C3 C4 C5 0.2(8)
C6 C5 C4 C3 2.9(8)
